data_8104402
loop_
_publ_author_name
'Teng, S.T.'
'Fuess, H.'
'Ihringer, J.'

_publ_section_title
;
 Structural phase transitions in (N H4)2 S2 O3
;
_journal_name_full 'Zeitschrift fuer Kristallographie (149,1979-)'
_journal_page_first 257
_journal_page_last 266
_journal_volume 169
_journal_year 1984
_chemical_formula_sum 'H8 N2 O3 S2'
_chemical_name_systematic '(N H4)2 (S2 O3)'
_space_group_IT_number 5
_symmetry_space_group_name_Hall 'C 2y'
_symmetry_space_group_name_H-M 'C 1 2 1'
_cell_angle_alpha 90
_cell_angle_beta 93.33
_cell_angle_gamma 90
_cell_formula_units_Z 4
_cell_length_a 10.142
_cell_length_b 6.158
_cell_length_c 8.748
_cell_volume 545.429
_citation_journal_id_ASTM ZEKRDZ
_cod_data_source_file Teng_ZEKRDZ_1984_1968.cif
_cod_data_source_block H8N2O3S2
_cod_database_code 8104402

loop_
_symmetry_equiv_pos_as_xyz
x,y,z
-x,y,-z
x+1/2,y+1/2,z
-x+1/2,y+1/2,-z

loop_
_atom_site_label
_atom_site_type_symbol
_atom_site_fract_x
_atom_site_fract_y
_atom_site_fract_z
_atom_site_occupancy
_atom_site_U_iso_or_equiv
H4 H+1 0.2106 0.2319 0.2192 1 0.0
H9 H+1 -0.0619 1.0384 0.0588 1 0.0
H7 H+1 0.0743 0.6691 0.5575 0.5 0.0
O2 O-2 0.3802 0.6347 0.2775 1 0.0
O1 O-2 0.1536 0.7513 0.2722 1 0.0
N1 N-3 0.1442 0.3167 0.2761 1 0.0
H6 H+1 0.0653 0.9364 0.5712 0.5 0.0
N2 N-3 0.0173 0.8162 0.5187 0.5 0.0
O3 O-2 0.3074 0.9323 0.417 1 0.0
S2 S-2 0.2934 0.817 0.2722 1 0.0
H2 H+1 0.0531 0.2492 0.2668 1 0.0
N3 N-3 0 0.9481 0 1 0.0
H1 H+1 0.1381 0.4611 0.2342 1 0.0
S1 S+6 0.3409 1 0.1023 1 0.0
H8 H+1 0.0562 0.8587 0.0769 1 0.0
H3 H+1 0.1741 0.3299 0.3901 1 0.0
H5 H+1 0.053 0.7833 0.4224 1 0.0
